data_2213185
loop_
_publ_author_name
'Minna Cao'
'Shao-Min Shi'
'Fei-Hua Luo'
'Cui-Xia Cheng'
'Zong-Qiu Hu'

_publ_section_title
;<i>catena</i>-Poly[[[aquacopper(II)]-\m-[(<i>E</i>)-2-(4-oxopentan-2-ylideneamino)benzoato-\k^4^<i>O</i>,<i>N</i>,<i>O</i>':<i>O</i>'']]
 monohydrate]
;
_journal_coeditor_code BT2346
_journal_issue 5
_journal_name_full 'Acta Crystallographica Section E'
_journal_page_first m1494
_journal_page_last m1494
_journal_paper_doi 10.1107/S1600536807019514
_journal_volume 63
_journal_year 2007
_chemical_formula_iupac '[Cu (C12 H11 N O2) (H2 O)], H~2~O'
_chemical_formula_moiety 'C12 H13 Cu N O4, H2 O'
_chemical_formula_sum 'C12 H15 Cu N O5'
_chemical_formula_weight 316.79
_chemical_name_systematic
;
catena-Poly[[[aquacopper(II)]-\m-[(E)-2-(4-oxopentan-2-ylideneamino)benzoato-
\k^4^O,N,O':O''] monohydrate]
;
_space_group_IT_number 61
_symmetry_cell_setting orthorhombic
_symmetry_space_group_name_Hall '-P 2ac 2ab'
_symmetry_space_group_name_H-M 'P b c a'
_atom_sites_solution_hydrogens geom
_atom_sites_solution_primary direct
_atom_sites_solution_secondary difmap
_audit_creation_method SHELXL-97
_cell_angle_alpha 90.00
_cell_angle_beta 90.00
_cell_angle_gamma 90.00
_cell_formula_units_Z 8
_cell_length_a 8.1933(7)
_cell_length_b 8.8144(7)
_cell_length_c 35.209(3)
_cell_measurement_reflns_used 3438
_cell_measurement_temperature 292(2)
_cell_measurement_theta_max 25.09
_cell_measurement_theta_min 2.74
_cell_volume 2542.8(4)
_computing_cell_refinement SMART
_computing_data_collection 'SMART (Bruker, 2001)'
_computing_data_reduction 'SAINT (Bruker, 2001)'
_computing_molecular_graphics 'PLATON (Spek, 2003)'
_computing_publication_material 'SHELXTL (Bruker, 2001)'
_computing_structure_refinement 'SHELXL97 (Sheldrick, 1997)'
_computing_structure_solution 'SHELXS97 (Sheldrick, 1997)'
_diffrn_ambient_temperature 292(2)
_diffrn_measured_fraction_theta_full 0.988
_diffrn_measured_fraction_theta_max 0.988
_diffrn_measurement_device_type 'Bruker SMART CCD area-detector'
_diffrn_measurement_method '\f and \w'
_diffrn_radiation_monochromator graphite
_diffrn_radiation_source 'fine-focus sealed tube'
_diffrn_radiation_type MoK\a
_diffrn_radiation_wavelength 0.71073
_diffrn_reflns_av_R_equivalents 0.1102
_diffrn_reflns_av_sigmaI/netI 0.0747
_diffrn_reflns_limit_h_max 10
_diffrn_reflns_limit_h_min -10
_diffrn_reflns_limit_k_max 9
_diffrn_reflns_limit_k_min -11
_diffrn_reflns_limit_l_max 46
_diffrn_reflns_limit_l_min -41
_diffrn_reflns_number 17406
_diffrn_reflns_theta_full 27.99
_diffrn_reflns_theta_max 27.99
_diffrn_reflns_theta_min 1.16
_exptl_absorpt_coefficient_mu 1.733
_exptl_absorpt_correction_T_max 0.9662
_exptl_absorpt_correction_T_min 0.7231
_exptl_absorpt_correction_type multi-scan
_exptl_absorpt_process_details '(SADABS; Sheldrick, 2001)'
_exptl_crystal_colour green
_exptl_crystal_density_diffrn 1.655
_exptl_crystal_density_method 'not measured'
_exptl_crystal_description block
_exptl_crystal_F_000 1304
_exptl_crystal_size_max 0.20
_exptl_crystal_size_mid 0.10
_exptl_crystal_size_min 0.02
_refine_diff_density_max 0.545
_refine_diff_density_min -0.622
_refine_ls_extinction_method none
_refine_ls_goodness_of_fit_ref 0.991
_refine_ls_hydrogen_treatment constr
_refine_ls_matrix_type full
_refine_ls_number_parameters 174
_refine_ls_number_reflns 3029
_refine_ls_number_restraints 0
_refine_ls_restrained_S_all 0.991
_refine_ls_R_factor_all 0.0655
_refine_ls_R_factor_gt 0.0474
_refine_ls_shift/su_max 0.000
_refine_ls_shift/su_mean 0.000
_refine_ls_structure_factor_coef Fsqd
_refine_ls_weighting_details 'calc w=1/[\s^2^(Fo^2^)+(0.0644P)^2^] where P=(Fo^2^+2Fc^2^)/3'
_refine_ls_weighting_scheme calc
_refine_ls_wR_factor_gt 0.1064
_refine_ls_wR_factor_ref 0.1243
_reflns_number_gt 2209
_reflns_number_total 3029
_reflns_threshold_expression I>2\s(I)
_cod_data_source_file bt2346.cif
_cod_data_source_block I
_cod_original_cell_volume 2542.7(4)
_cod_database_code 2213185
_cod_database_fobs_code 2213185

loop_
_symmetry_equiv_pos_as_xyz
'x, y, z'
'-x+1/2, -y, z+1/2'
'-x, y+1/2, -z+1/2'
'x+1/2, -y+1/2, -z'
'-x, -y, -z'
'x-1/2, y, -z-1/2'
'x, -y-1/2, z-1/2'
'-x-1/2, y-1/2, z'

loop_
_atom_site_type_symbol
_atom_site_label
_atom_site_fract_x
_atom_site_fract_y
_atom_site_fract_z
_atom_site_U_iso_or_equiv
_atom_site_adp_type
_atom_site_calc_flag
_atom_site_refinement_flags
_atom_site_occupancy
Cu Cu1 0.06114(4) 0.28463(4) 0.410032(10) 0.02286(15) Uani d . 1
C C1 0.1120(4) 0.0753(4) 0.33769(9) 0.0251(7) Uani d . 1
C C2 0.1813(4) 0.0274(4) 0.30336(10) 0.0377(8) Uani d . 1
H H2 0.2658 -0.0430 0.3039 0.045 Uiso calc R 1
C C3 0.1284(5) 0.0812(5) 0.26910(10) 0.0465(10) Uani d . 1
H H3 0.1747 0.0459 0.2467 0.056 Uiso calc R 1
C C4 0.0047(5) 0.1891(4) 0.26804(10) 0.0408(9) Uani d . 1
H H4 -0.0288 0.2299 0.2450 0.049 Uiso calc R 1
C C5 -0.0676(4) 0.2348(4) 0.30134(11) 0.0361(8) Uani d . 1
H H5 -0.1515 0.3058 0.3005 0.043 Uiso calc R 1
C C6 -0.0183(4) 0.1776(4) 0.33641(8) 0.0246(7) Uani d . 1
C C7 -0.2511(4) 0.2408(3) 0.37425(9) 0.0249(7) Uani d . 1
C C8 -0.3701(4) 0.1592(4) 0.34817(10) 0.0398(9) Uani d . 1
H H8A -0.4201 0.2312 0.3313 0.060 Uiso calc R 1
H H8B -0.4528 0.1104 0.3631 0.060 Uiso calc R 1
H H8C -0.3125 0.0843 0.3336 0.060 Uiso calc R 1
C C9 -0.3244(4) 0.3229(4) 0.40459(9) 0.0276(7) Uani d . 1
H H9 -0.4373 0.3162 0.4067 0.033 Uiso calc R 1
C C10 -0.2457(4) 0.4110(4) 0.43107(9) 0.0257(7) Uani d . 1
C C11 -0.3420(4) 0.4982(4) 0.45991(9) 0.0320(8) Uani d . 1
H H11A -0.3248 0.4550 0.4846 0.048 Uiso calc R 1
H H11B -0.4559 0.4933 0.4536 0.048 Uiso calc R 1
H H11C -0.3070 0.6021 0.4599 0.048 Uiso calc R 1
C C12 0.1892(4) 0.0166(4) 0.37355(9) 0.0257(7) Uani d . 1
N N1 -0.0924(3) 0.2318(3) 0.37032(7) 0.0230(6) Uani d . 1
O O1 -0.0887(2) 0.4241(3) 0.43399(7) 0.0326(6) Uani d . 1
O O2 0.1718(3) 0.0870(2) 0.40485(6) 0.0266(5) Uani d . 1
O O3 0.2711(3) -0.1019(3) 0.37077(7) 0.0399(6) Uani d . 1
O O4 0.2098(3) 0.3404(3) 0.45295(7) 0.0393(6) Uani d . 1
H H4A 0.2786 0.2819 0.4603 0.059 Uiso d R 1
H H4B 0.2019 0.4185 0.4640 0.059 Uiso d R 1
O O5 0.0519(3) 0.6591(3) 0.47715(7) 0.0411(6) Uani d . 1
H H5A 0.0032 0.5965 0.4590 0.062 Uiso d R 1
H H5B 0.0082 0.6477 0.4995 0.062 Uiso d R 1

loop_
_atom_site_aniso_label
_atom_site_aniso_U_11
_atom_site_aniso_U_22
_atom_site_aniso_U_33
_atom_site_aniso_U_12
_atom_site_aniso_U_13
_atom_site_aniso_U_23
Cu1 0.0211(2) 0.0222(2) 0.0253(2) 0.00220(15) -0.00185(15) -0.00432(15)
C1 0.0225(15) 0.0237(16) 0.0292(18) -0.0017(13) 0.0015(13) -0.0027(13)
C2 0.0340(19) 0.043(2) 0.036(2) 0.0065(16) 0.0054(16) -0.0098(17)
C3 0.051(2) 0.063(3) 0.026(2) -0.005(2) 0.0076(17) -0.0108(19)
C4 0.052(2) 0.049(2) 0.0209(18) -0.0052(19) -0.0057(16) 0.0011(16)
C5 0.0362(19) 0.038(2) 0.034(2) -0.0001(16) -0.0036(15) 0.0015(16)
C6 0.0258(16) 0.0248(17) 0.0233(17) -0.0047(13) -0.0016(12) -0.0031(13)
C7 0.0253(15) 0.0214(16) 0.0280(17) 0.0008(13) -0.0049(13) 0.0019(13)
C8 0.0289(18) 0.046(2) 0.044(2) -0.0029(17) -0.0074(16) -0.0110(19)
C9 0.0191(15) 0.0300(18) 0.0337(18) 0.0006(13) 0.0008(13) -0.0016(14)
C10 0.0235(16) 0.0229(16) 0.0306(17) 0.0049(13) 0.0002(13) 0.0031(14)
C11 0.0261(17) 0.035(2) 0.0349(19) 0.0080(14) 0.0010(14) -0.0064(15)
C12 0.0194(14) 0.0257(17) 0.0320(18) -0.0040(13) 0.0005(13) -0.0006(14)
N1 0.0238(13) 0.0196(13) 0.0257(14) 0.0016(10) -0.0024(10) -0.0007(11)
O1 0.0221(11) 0.0309(13) 0.0449(15) 0.0026(9) -0.0021(10) -0.0164(11)
O2 0.0324(13) 0.0205(11) 0.0268(12) 0.0041(10) -0.0022(9) -0.0027(9)
O3 0.0448(15) 0.0365(14) 0.0385(15) 0.0230(12) -0.0048(12) -0.0094(11)
O4 0.0385(14) 0.0382(14) 0.0411(14) 0.0152(12) -0.0173(11) -0.0181(12)
O5 0.0456(16) 0.0429(15) 0.0349(14) -0.0157(12) 0.0022(11) 0.0004(12)

loop_
_atom_type_symbol
_atom_type_description
_atom_type_scat_dispersion_real
_atom_type_scat_dispersion_imag
_atom_type_scat_source
C C 0.0033 0.0016 'International Tables Vol C Tables 4.2.6.8 and 6.1.1.4'
H H 0.0000 0.0000 'International Tables Vol C Tables 4.2.6.8 and 6.1.1.4'
N N 0.0061 0.0033 'International Tables Vol C Tables 4.2.6.8 and 6.1.1.4'
O O 0.0106 0.0060 'International Tables Vol C Tables 4.2.6.8 and 6.1.1.4'
Cu Cu 0.3201 1.2651 'International Tables Vol C Tables 4.2.6.8 and 6.1.1.4'

loop_
_geom_angle_atom_site_label_1
_geom_angle_atom_site_label_2
_geom_angle_atom_site_label_3
_geom_angle_site_symmetry_3
_geom_angle
O1 Cu1 N1 . 93.19(10)
O1 Cu1 O2 . 153.49(10)
N1 Cu1 O2 . 91.10(10)
O1 Cu1 O4 . 84.30(9)
N1 Cu1 O4 . 176.97(10)
O2 Cu1 O4 . 90.40(9)
O1 Cu1 O3 8_665 112.57(10)
N1 Cu1 O3 8_665 93.54(10)
O2 Cu1 O3 8_665 93.23(9)
O4 Cu1 O3 8_665 89.00(10)
C6 C1 C2 . 118.4(3)
C6 C1 C12 . 124.7(3)
C2 C1 C12 . 116.8(3)
C3 C2 C1 . 121.9(3)
C3 C2 H2 . 119.0
C1 C2 H2 . 119.0
C2 C3 C4 . 119.5(3)
C2 C3 H3 . 120.3
C4 C3 H3 . 120.3
C5 C4 C3 . 119.5(4)
C5 C4 H4 . 120.3
C3 C4 H4 . 120.3
C4 C5 C6 . 121.6(3)
C4 C5 H5 . 119.2
C6 C5 H5 . 119.2
C5 C6 C1 . 118.9(3)
C5 C6 N1 . 119.9(3)
C1 C6 N1 . 121.0(3)
N1 C7 C9 . 121.9(3)
N1 C7 C8 . 123.0(3)
C9 C7 C8 . 115.0(3)
C7 C8 H8A . 109.5
C7 C8 H8B . 109.5
H8A C8 H8B . 109.5
C7 C8 H8C . 109.5
H8A C8 H8C . 109.5
H8B C8 H8C . 109.5
C10 C9 C7 . 126.8(3)
C10 C9 H9 . 116.6
C7 C9 H9 . 116.6
O1 C10 C9 . 124.8(3)
O1 C10 C11 . 115.0(3)
C9 C10 C11 . 120.2(3)
C10 C11 H11A . 109.5
C10 C11 H11B . 109.5
H11A C11 H11B . 109.5
C10 C11 H11C . 109.5
H11A C11 H11C . 109.5
H11B C11 H11C . 109.5
O3 C12 O2 . 122.5(3)
O3 C12 C1 . 116.7(3)
O2 C12 C1 . 120.8(3)
C7 N1 C6 . 122.2(3)
C7 N1 Cu1 . 123.6(2)
C6 N1 Cu1 . 114.16(19)
C10 O1 Cu1 . 122.6(2)
C12 O2 Cu1 . 124.2(2)
C12 O3 Cu1 8_655 132.2(2)
Cu1 O4 H4A . 120.7
Cu1 O4 H4B . 122.2
H4A O4 H4B . 117.0
H5A O5 H5B . 112.1

loop_
_geom_bond_atom_site_label_1
_geom_bond_atom_site_label_2
_geom_bond_site_symmetry_2
_geom_bond_distance
Cu1 O1 . 1.931(2)
Cu1 N1 . 1.938(3)
Cu1 O2 . 1.972(2)
Cu1 O4 . 2.002(2)
Cu1 O3 8_665 2.191(2)
C1 C6 . 1.399(4)
C1 C2 . 1.400(4)
C1 C12 . 1.504(4)
C2 C3 . 1.367(5)
C2 H2 . 0.9300
C3 C4 . 1.390(6)
C3 H3 . 0.9300
C4 C5 . 1.374(5)
C4 H4 . 0.9300
C5 C6 . 1.394(5)
C5 H5 . 0.9300
C6 N1 . 1.422(4)
C7 N1 . 1.310(4)
C7 C9 . 1.423(4)
C7 C8 . 1.521(4)
C8 H8A . 0.9600
C8 H8B . 0.9600
C8 H8C . 0.9600
C9 C10 . 1.374(4)
C9 H9 . 0.9300
C10 O1 . 1.296(4)
C10 C11 . 1.498(4)
C11 H11A . 0.9600
C11 H11B . 0.9600
C11 H11C . 0.9600
C12 O3 . 1.246(4)
C12 O2 . 1.273(4)
O3 Cu1 8_655 2.191(2)
O4 H4A . 0.8066
O4 H4B . 0.7933
O5 H5A . 0.9344
O5 H5B . 0.8690

loop_
_geom_hbond_atom_site_label_D
_geom_hbond_atom_site_label_H
_geom_hbond_atom_site_label_A
_geom_hbond_site_symmetry_A
_geom_hbond_distance_DH
_geom_hbond_distance_HA
_geom_hbond_distance_DA
_geom_hbond_angle_DHA
_geom_hbond_publ_flag
O5 H5B O4 5_566 0.87 2.45 3.264(3) 155.9 yes
O5 H5B O1 5_566 0.87 2.51 3.227(3) 139.8 yes
O5 H5A O1 . 0.93 1.91 2.815(3) 162.4 yes
O4 H4B O5 . 0.79 2.49 3.208(4) 150.3 yes
O4 H4A O5 8_655 0.81 1.86 2.663(3) 175.7 yes

loop_
_geom_torsion_atom_site_label_1
_geom_torsion_atom_site_label_2
_geom_torsion_atom_site_label_3
_geom_torsion_atom_site_label_4
_geom_torsion_site_symmetry_1
_geom_torsion_site_symmetry_4
_geom_torsion
C6 C1 C2 C3 . . 2.0(5)
C12 C1 C2 C3 . . -175.6(3)
C1 C2 C3 C4 . . 1.5(6)
C2 C3 C4 C5 . . -3.0(6)
C3 C4 C5 C6 . . 1.1(6)
C4 C5 C6 C1 . . 2.4(5)
C4 C5 C6 N1 . . 177.8(3)
C2 C1 C6 C5 . . -3.8(5)
C12 C1 C6 C5 . . 173.5(3)
C2 C1 C6 N1 . . -179.2(3)
C12 C1 C6 N1 . . -1.9(5)
N1 C7 C9 C10 . . 5.7(5)
C8 C7 C9 C10 . . -177.1(3)
C7 C9 C10 O1 . . -5.2(6)
C7 C9 C10 C11 . . 176.2(3)
C6 C1 C12 O3 . . 160.9(3)
C2 C1 C12 O3 . . -21.7(4)
C6 C1 C12 O2 . . -19.8(5)
C2 C1 C12 O2 . . 157.6(3)
C9 C7 N1 C6 . . -166.8(3)
C8 C7 N1 C6 . . 16.2(5)
C9 C7 N1 Cu1 . . 14.9(4)
C8 C7 N1 Cu1 . . -162.1(2)
C5 C6 N1 C7 . . 48.9(4)
C1 C6 N1 C7 . . -135.7(3)
C5 C6 N1 Cu1 . . -132.7(3)
C1 C6 N1 Cu1 . . 42.7(4)
O1 Cu1 N1 C7 . . -26.1(3)
O2 Cu1 N1 C7 . . 127.7(3)
O3 Cu1 N1 C7 8_665 . -139.0(3)
O1 Cu1 N1 C6 . . 155.5(2)
O2 Cu1 N1 C6 . . -50.7(2)
O3 Cu1 N1 C6 8_665 . 42.6(2)
C9 C10 O1 Cu1 . . -15.8(5)
C11 C10 O1 Cu1 . . 162.9(2)
N1 Cu1 O1 C10 . . 26.3(3)
O2 Cu1 O1 C10 . . -72.6(3)
O4 Cu1 O1 C10 . . -151.9(3)
O3 Cu1 O1 C10 8_665 . 121.5(3)
O3 C12 O2 Cu1 . . 174.0(2)
C1 C12 O2 Cu1 . . -5.2(4)
O1 Cu1 O2 C12 . . 134.0(2)
N1 Cu1 O2 C12 . . 34.6(2)
O4 Cu1 O2 C12 . . -148.0(2)
O3 Cu1 O2 C12 8_665 . -59.0(2)
O2 C12 O3 Cu1 . 8_655 -10.7(5)
C1 C12 O3 Cu1 . 8_655 168.5(2)
